data_2213084
loop_
_publ_author_name
'B. K. Satis Kumar'
'D. Gayathri'
'D. Velmurugan'
'K. Ravikumar'
'E. Ramesh'

_publ_section_title
7-Allyl-1,3-dimethyl-2,4-dioxo-2,3,4,7-tetrahydro-1<i>H</i>-pyrrolo[2,3-<i>d</i>]pyrimidine-6-carbaldehyde
_journal_coeditor_code AT2254
_journal_issue 5
_journal_name_full 'Acta Crystallographica Section E'
_journal_page_first o2303
_journal_page_last o2305
_journal_paper_doi 10.1107/S1600536807016170
_journal_volume 63
_journal_year 2007
_chemical_formula_iupac 'C12 H13 N3 O3'
_chemical_formula_moiety 'C12 H13 N3 O3'
_chemical_formula_sum 'C12 H13 N3 O3'
_chemical_formula_weight 247.25
_chemical_name_systematic
;
7-Allyl-1,3-dimethyl-2,4-dioxo-2,3,4,7-tetrahydro-
1<i>H</i>-pyrrolo[2,3-<i>d</i>]pyrimidine-6-carbaldehyde
;
_space_group_IT_number 14
_symmetry_cell_setting monoclinic
_symmetry_space_group_name_Hall '-P 2yn'
_symmetry_space_group_name_H-M 'P 1 21/n 1'
_atom_sites_solution_hydrogens geom
_atom_sites_solution_primary direct
_atom_sites_solution_secondary difmap
_audit_creation_method SHELXL97
_cell_angle_alpha 90.00
_cell_angle_beta 99.6130(10)
_cell_angle_gamma 90.00
_cell_formula_units_Z 4
_cell_length_a 6.7065(4)
_cell_length_b 13.1295(9)
_cell_length_c 13.6977(9)
_cell_measurement_reflns_used 1396
_cell_measurement_temperature 293(2)
_cell_measurement_theta_max 25.00
_cell_measurement_theta_min 2.16
_cell_volume 1189.19(13)
_computing_cell_refinement 'SAINT (Bruker, 2001)'
_computing_data_collection 'SMART (Bruker, 2001)'
_computing_data_reduction SAINT
_computing_molecular_graphics 'PLATON (Spek, 2003)'
_computing_publication_material 'SHELXL97 and PARST (Nardelli, 1995)'
_computing_structure_refinement 'SHELXL97 (Sheldrick, 1997)'
_computing_structure_solution 'SHELXS97 (Sheldrick, 1997)'
_diffrn_ambient_temperature 293(2)
_diffrn_measured_fraction_theta_full 1.000
_diffrn_measured_fraction_theta_max 0.974
_diffrn_measurement_device 'Bruker SMART APEX'
_diffrn_measurement_device_type 'Bruker SMART APEX CCD area-detector'
_diffrn_measurement_method \w
_diffrn_radiation_monochromator graphite
_diffrn_radiation_source 'fine-focus sealed tube'
_diffrn_radiation_type MoK\a
_diffrn_radiation_wavelength 0.71073
_diffrn_reflns_av_R_equivalents 0.0173
_diffrn_reflns_av_sigmaI/netI 0.0128
_diffrn_reflns_limit_h_max 8
_diffrn_reflns_limit_h_min -8
_diffrn_reflns_limit_k_max 17
_diffrn_reflns_limit_k_min -16
_diffrn_reflns_limit_l_max 18
_diffrn_reflns_limit_l_min -18
_diffrn_reflns_number 13428
_diffrn_reflns_theta_full 25.00
_diffrn_reflns_theta_max 28.05
_diffrn_reflns_theta_min 2.16
_diffrn_standards_number 0
_exptl_absorpt_coefficient_mu 0.102
_exptl_absorpt_correction_type none
_exptl_crystal_colour 'pale yellow'
_exptl_crystal_density_diffrn 1.381
_exptl_crystal_density_method 'not measured'
_exptl_crystal_description block
_exptl_crystal_F_000 520
_exptl_crystal_size_max 0.24
_exptl_crystal_size_mid 0.22
_exptl_crystal_size_min 0.21
_refine_diff_density_max 0.246
_refine_diff_density_min -0.194
_refine_ls_extinction_method none
_refine_ls_goodness_of_fit_ref 1.030
_refine_ls_hydrogen_treatment constr
_refine_ls_matrix_type full
_refine_ls_number_parameters 165
_refine_ls_number_reflns 2810
_refine_ls_number_restraints 0
_refine_ls_restrained_S_all 1.030
_refine_ls_R_factor_all 0.0503
_refine_ls_R_factor_gt 0.0461
_refine_ls_shift/su_max 0.001
_refine_ls_shift/su_mean 0.000
_refine_ls_structure_factor_coef Fsqd
_refine_ls_weighting_details 'calc w = 1/[\s^2^(Fo^2^)+(0.0854P)^2^+0.1973P] where P=(Fo^2^+2Fc^2^)/3'
_refine_ls_weighting_scheme calc
_refine_ls_wR_factor_gt 0.1343
_refine_ls_wR_factor_ref 0.1394
_reflns_number_gt 2489
_reflns_number_total 2810
_reflns_threshold_expression I>2\s(I)
_cod_data_source_file at2254.cif
_cod_data_source_block I
_cod_original_sg_symbol_H-M 'P 21/n'
_cod_database_code 2213084
_cod_database_fobs_code 2213084

loop_
_symmetry_equiv_pos_as_xyz
'x, y, z'
'-x+1/2, y+1/2, -z+1/2'
'-x, -y, -z'
'x-1/2, -y-1/2, z-1/2'

loop_
_atom_site_type_symbol
_atom_site_label
_atom_site_fract_x
_atom_site_fract_y
_atom_site_fract_z
_atom_site_U_iso_or_equiv
_atom_site_adp_type
_atom_site_calc_flag
_atom_site_refinement_flags
_atom_site_occupancy
C C1 0.02731(16) -0.07207(9) 0.62911(8) 0.0371(3) Uani d . 1
C C2 -0.0498(2) -0.24452(10) 0.58420(10) 0.0462(3) Uani d . 1
C C3 0.22504(19) -0.15765(9) 0.51776(9) 0.0429(3) Uani d . 1
C C4 0.18414(17) -0.07126(9) 0.57445(8) 0.0390(3) Uani d . 1
C C5 0.27974(19) 0.02346(9) 0.58915(9) 0.0444(3) Uani d . 1
H H5 0.3896 0.0455 0.5614 0.053 Uiso calc R 1
C C6 0.18148(19) 0.07780(9) 0.65212(9) 0.0432(3) Uani d . 1
C C7 0.2395(2) 0.17885(10) 0.68620(11) 0.0553(3) Uani d . 1
H H7 0.3502 0.2064 0.6627 0.066 Uiso calc R 1
C C8 -0.1007(2) 0.05064(10) 0.74942(10) 0.0488(3) Uani d . 1
H H8A -0.2413 0.0345 0.7250 0.059 Uiso calc R 1
H H8B -0.0902 0.1239 0.7577 0.059 Uiso calc R 1
C C9 -0.0388(3) 0.00112(11) 0.84735(10) 0.0570(4) Uani d . 1
H H9 -0.1149 0.0165 0.8963 0.068 Uiso calc R 1
C C10 0.1113(3) -0.06158(13) 0.87128(12) 0.0681(4) Uani d . 1
H H10A 0.1918 -0.0793 0.8249 0.082 Uiso calc R 1
H H10B 0.1382 -0.0887 0.9348 0.082 Uiso calc R 1
C C11 -0.2765(2) -0.15825(14) 0.67695(13) 0.0648(4) Uani d . 1
H H11A -0.2385 -0.1615 0.7476 0.097 Uiso calc R 1
H H11B -0.3556 -0.2171 0.6540 0.097 Uiso calc R 1
H H11C -0.3550 -0.0979 0.6593 0.097 Uiso calc R 1
C C12 0.1470(3) -0.33636(11) 0.47951(14) 0.0645(4) Uani d . 1
H H12A 0.0774 -0.3361 0.4123 0.097 Uiso calc R 1
H H12B 0.1018 -0.3932 0.5141 0.097 Uiso calc R 1
H H12C 0.2899 -0.3420 0.4801 0.097 Uiso calc R 1
N N1 -0.09448(15) -0.15558(8) 0.63114(8) 0.0422(3) Uani d . 1
N N2 0.10405(16) -0.24148(8) 0.52837(8) 0.0452(3) Uani d . 1
N N3 0.02182(15) 0.01889(8) 0.67575(7) 0.0402(3) Uani d . 1
O O1 -0.14554(19) -0.32202(8) 0.59072(9) 0.0697(3) Uani d . 1
O O2 0.35345(17) -0.16151(8) 0.46432(8) 0.0613(3) Uani d . 1
O O3 0.1630(2) 0.23281(9) 0.74150(10) 0.0750(4) Uani d . 1

loop_
_atom_site_aniso_label
_atom_site_aniso_U_11
_atom_site_aniso_U_22
_atom_site_aniso_U_33
_atom_site_aniso_U_12
_atom_site_aniso_U_13
_atom_site_aniso_U_23
C1 0.0373(5) 0.0390(6) 0.0357(5) 0.0010(4) 0.0082(4) 0.0049(4)
C2 0.0475(7) 0.0439(6) 0.0478(7) -0.0072(5) 0.0097(5) 0.0011(5)
C3 0.0421(6) 0.0457(6) 0.0427(6) -0.0001(5) 0.0125(5) 0.0012(5)
C4 0.0388(6) 0.0400(6) 0.0400(6) -0.0016(4) 0.0115(4) 0.0039(4)
C5 0.0443(6) 0.0430(6) 0.0486(7) -0.0038(5) 0.0156(5) 0.0048(5)
C6 0.0463(6) 0.0398(6) 0.0450(6) -0.0018(5) 0.0120(5) 0.0043(5)
C7 0.0628(8) 0.0438(7) 0.0609(8) -0.0056(6) 0.0151(6) -0.0012(6)
C8 0.0519(7) 0.0436(6) 0.0558(7) 0.0094(5) 0.0235(6) 0.0013(5)
C9 0.0737(9) 0.0573(8) 0.0453(7) 0.0032(7) 0.0253(6) -0.0049(6)
C10 0.0849(11) 0.0754(11) 0.0439(7) 0.0123(9) 0.0102(7) 0.0045(7)
C11 0.0519(8) 0.0745(10) 0.0751(10) -0.0213(7) 0.0313(7) -0.0154(8)
C12 0.0735(10) 0.0454(8) 0.0787(10) 0.0015(7) 0.0243(8) -0.0115(7)
N1 0.0397(5) 0.0450(6) 0.0443(5) -0.0055(4) 0.0134(4) 0.0016(4)
N2 0.0493(6) 0.0397(5) 0.0482(6) 0.0001(4) 0.0126(5) -0.0023(4)
N3 0.0431(5) 0.0392(5) 0.0405(5) 0.0014(4) 0.0133(4) 0.0035(4)
O1 0.0763(8) 0.0526(6) 0.0862(8) -0.0246(5) 0.0305(6) -0.0088(5)
O2 0.0617(6) 0.0617(6) 0.0691(7) -0.0043(5) 0.0360(5) -0.0099(5)
O3 0.0900(9) 0.0535(6) 0.0870(8) -0.0079(6) 0.0312(7) -0.0208(6)

loop_
_atom_type_symbol
_atom_type_description
_atom_type_scat_dispersion_real
_atom_type_scat_dispersion_imag
_atom_type_scat_source
C C 0.0033 0.0016 'International Tables Vol C Tables 4.2.6.8 and 6.1.1.4'
H H 0.0000 0.0000 'International Tables Vol C Tables 4.2.6.8 and 6.1.1.4'
N N 0.0061 0.0033 'International Tables Vol C Tables 4.2.6.8 and 6.1.1.4'
O O 0.0106 0.0060 'International Tables Vol C Tables 4.2.6.8 and 6.1.1.4'

loop_
_geom_angle_atom_site_label_1
_geom_angle_atom_site_label_2
_geom_angle_atom_site_label_3
_geom_angle
_geom_angle_publ_flag
N3 C1 N1 129.14(10) ?
N3 C1 C4 109.22(10) ?
N1 C1 C4 121.64(10) ?
O1 C2 N2 121.14(12) ?
O1 C2 N1 120.84(13) ?
N2 C2 N1 118.02(10) ?
O2 C3 N2 120.83(12) ?
O2 C3 C4 125.33(12) ?
N2 C3 C4 113.84(10) ?
C1 C4 C5 107.43(10) ?
C1 C4 C3 121.25(10) ?
C5 C4 C3 131.31(11) ?
C6 C5 C4 107.25(11) ?
C6 C5 H5 126.4 ?
C4 C5 H5 126.4 ?
C5 C6 N3 108.92(11) ?
C5 C6 C7 123.52(12) ?
N3 C6 C7 127.55(12) ?
O3 C7 C6 128.50(14) ?
O3 C7 H7 115.7 ?
C6 C7 H7 115.7 ?
N3 C8 C9 113.16(11) ?
N3 C8 H8A 108.9 ?
C9 C8 H8A 108.9 ?
N3 C8 H8B 108.9 ?
C9 C8 H8B 108.9 ?
H8A C8 H8B 107.8 ?
C10 C9 C8 126.35(13) ?
C10 C9 H9 116.8 ?
C8 C9 H9 116.8 ?
C9 C10 H10A 120.0 ?
C9 C10 H10B 120.0 ?
H10A C10 H10B 120.0 ?
N1 C11 H11A 109.5 ?
N1 C11 H11B 109.5 ?
H11A C11 H11B 109.5 ?
N1 C11 H11C 109.5 ?
H11A C11 H11C 109.5 ?
H11B C11 H11C 109.5 ?
N2 C12 H12A 109.5 ?
N2 C12 H12B 109.5 ?
H12A C12 H12B 109.5 ?
N2 C12 H12C 109.5 ?
H12A C12 H12C 109.5 ?
H12B C12 H12C 109.5 ?
C1 N1 C2 119.20(10) y
C1 N1 C11 124.80(10) y
C2 N1 C11 116.00(10) y
C2 N2 C3 125.70(10) y
C2 N2 C12 116.70(10) y
C3 N2 C12 117.60(10) y
C1 N3 C6 107.20(10) y
C1 N3 C8 129.60(10) y
C6 N3 C8 122.70(10) y

loop_
_geom_bond_atom_site_label_1
_geom_bond_atom_site_label_2
_geom_bond_distance
_geom_bond_publ_flag
C1 N3 1.358(2) y
C1 N1 1.370(2) y
C1 C4 1.389(2) ?
C2 O1 1.214(2) y
C2 N2 1.384(2) y
C2 N1 1.390(2) y
C3 O2 1.221(2) y
C3 N2 1.389(2) y
C3 C4 1.4269(17) ?
C4 C5 1.3983(17) ?
C5 C6 1.3700(18) ?
C5 H5 0.9300 ?
C6 N3 1.402(2) y
C6 C7 1.438(2) ?
C7 O3 1.212(2) y
C7 H7 0.9300 ?
C8 N3 1.464(2) y
C8 C9 1.486(2) ?
C8 H8A 0.9700 ?
C8 H8B 0.9700 ?
C9 C10 1.299(2) ?
C9 H9 0.9300 ?
C10 H10A 0.9300 ?
C10 H10B 0.9300 ?
C11 N1 1.464(2) y
C11 H11A 0.9600 ?
C11 H11B 0.9600 ?
C11 H11C 0.9600 ?
C12 N2 1.465(2) y
C12 H12A 0.9600 ?
C12 H12B 0.9600 ?
C12 H12C 0.9600 ?

loop_
_geom_hbond_atom_site_label_D
_geom_hbond_atom_site_label_H
_geom_hbond_atom_site_label_A
_geom_hbond_site_symmetry_A
_geom_hbond_distance_DH
_geom_hbond_distance_HA
_geom_hbond_distance_DA
_geom_hbond_angle_DHA
C5 H5 O2 3_656 0.93 2.37 3.237(2) 155.0
C8 H8B O3 . 0.97 2.26 2.987(2) 131.1
C10 H10A N3 . 0.93 2.52 2.848(2) 101.0
C11 H11B O1 . 0.96 2.25 2.671(2) 105.8
C12 H12B O1 . 0.96 2.30 2.684(2) 102.7

loop_
_geom_torsion_atom_site_label_1
_geom_torsion_atom_site_label_2
_geom_torsion_atom_site_label_3
_geom_torsion_atom_site_label_4
_geom_torsion
N3 C1 C4 C5 0.70(13)
N1 C1 C4 C5 -179.15(11)
N3 C1 C4 C3 179.94(10)
N1 C1 C4 C3 0.09(17)
O2 C3 C4 C1 176.45(13)
N2 C3 C4 C1 -3.96(17)
O2 C3 C4 C5 -4.5(2)
N2 C3 C4 C5 175.08(12)
C1 C4 C5 C6 0.32(14)
C3 C4 C5 C6 -178.82(12)
C4 C5 C6 N3 -1.18(14)
C4 C5 C6 C7 178.77(12)
C5 C6 C7 O3 -179.96(16)
N3 C6 C7 O3 0.0(3)
N3 C8 C9 C10 2.4(2)
N3 C1 N1 C2 -174.35(11)
C4 C1 N1 C2 5.46(17)
N3 C1 N1 C11 7.8(2)
C4 C1 N1 C11 -172.34(13)
O1 C2 N1 C1 174.55(13)
N2 C2 N1 C1 -6.70(17)
O1 C2 N1 C11 -7.5(2)
N2 C2 N1 C11 171.29(12)
O1 C2 N2 C3 -178.58(13)
N1 C2 N2 C3 2.67(19)
O1 C2 N2 C12 -1.0(2)
N1 C2 N2 C12 -179.78(12)
O2 C3 N2 C2 -177.79(13)
C4 C3 N2 C2 2.60(18)
O2 C3 N2 C12 4.67(19)
C4 C3 N2 C12 -174.93(12)
N1 C1 N3 C6 178.43(11)
C4 C1 N3 C6 -1.41(13)
N1 C1 N3 C8 7.1(2)
C4 C1 N3 C8 -172.70(11)
C5 C6 N3 C1 1.62(14)
C7 C6 N3 C1 -178.33(13)
C5 C6 N3 C8 173.65(11)
C7 C6 N3 C8 -6.3(2)
C9 C8 N3 C1 70.55(17)
C9 C8 N3 C6 -99.56(14)

loop_
_cod_related_entry_id
_cod_related_entry_database
_cod_related_entry_code
1 ChemSpider 21124880
